data_7233442
loop_
_publ_author_name
'Xiao-Chen Shan'
'Fei-Long Jiang'
'Lian Chen'
'Ming-Yan Wu'
'Jie Pan'
'Xiu-Yan Wan'
'Mao-Chun Hong'

_publ_section_title
;
 Using cuprophilicity as a multi-responsive chromophore switching color in
 response to temperature, mechanical force and solvent vapors
;
_journal_name_full 'Journal of Materials Chemistry C'
_journal_page_first 4339
_journal_page_last 4349
_journal_paper_doi 10.1039/C3TC30482E
_journal_volume 1
_journal_year 2013
_chemical_formula_moiety 4(C20H20N1P1Cu1I1)
_chemical_formula_sum 'C80 H80 Cu4 I4 N4 P4'
_chemical_formula_weight 1983.12
_space_group_IT_number 2
_space_group_name_Hall '-P 1'
_space_group_name_H-M_alt 'P -1'
_symmetry_cell_setting triclinic
_symmetry_space_group_name_H-M 'P -1'
_atom_sites_solution_hydrogens geom
_atom_sites_solution_primary direct
_atom_sites_solution_secondary difmap
_cell_angle_alpha 88.447(2)
_cell_angle_beta 85.484(2)
_cell_angle_gamma 81.238(2)
_cell_formula_units_Z 2
_cell_length_a 15.3594(4)
_cell_length_b 15.4883(4)
_cell_length_c 16.9959(5)
_cell_measurement_reflns_used 23500
_cell_measurement_temperature 170(2)
_cell_measurement_theta_max 74.0649
_cell_measurement_theta_min 2.6060
_cell_volume 3983.11(19)
_computing_cell_refinement
;
CrysAlisPro, Agilent Technologies,
Version 1.171.36.20 (release 27-06-2012 CrysAlis171 .NET)
(compiled Jul 11 2012,15:38:31)
;
_computing_data_collection
;
CrysAlisPro, Agilent Technologies,
Version 1.171.36.20 (release 27-06-2012 CrysAlis171 .NET)
(compiled Jul 11 2012,15:38:31)
;
_computing_data_reduction
;
CrysAlisPro, Agilent Technologies,
Version 1.171.36.20 (release 27-06-2012 CrysAlis171 .NET)
(compiled Jul 11 2012,15:38:31)
;
_computing_molecular_graphics
;
O. V. Dolomanov, L. J. Bourhis, R. J. Gildea, J. A. K. Howard and H. Puschmann,
OLEX2: a complete structure solution, refinement and analysis program.
J. Appl. Cryst. (2009). 42, 339-341.
;
_computing_publication_material
;
O. V. Dolomanov, L. J. Bourhis, R. J. Gildea, J. A. K. Howard and H. Puschmann,
OLEX2: a complete structure solution, refinement and analysis program.
J. Appl. Cryst. (2009). 42, 339-341.
;
_computing_structure_refinement
;
SHELXL, G.M. Sheldrick, Acta Cryst.
(2008). A64, 112-122
;
_computing_structure_solution
;
SHELXS, G.M. Sheldrick, Acta Cryst.
(2008). A64, 112-122
;
_diffrn_ambient_temperature 170(2)
_diffrn_detector_area_resol_mean 10.5992
_diffrn_measured_fraction_theta_full 0.999
_diffrn_measured_fraction_theta_max 0.999
_diffrn_measurement_device_type 'SuperNova, Single source at offset), Atlas'
_diffrn_measurement_method '\w scans'
_diffrn_radiation_monochromator mirror
_diffrn_radiation_source 'SuperNova (Cu) X-ray Source'
_diffrn_radiation_type CuK\a
_diffrn_radiation_wavelength 1.54184
_diffrn_reflns_av_R_equivalents 0.0310
_diffrn_reflns_av_sigmaI/netI 0.0293
_diffrn_reflns_limit_h_max 17
_diffrn_reflns_limit_h_min -18
_diffrn_reflns_limit_k_max 18
_diffrn_reflns_limit_k_min -18
_diffrn_reflns_limit_l_max 20
_diffrn_reflns_limit_l_min -20
_diffrn_reflns_number 42805
_diffrn_reflns_theta_full 66.59
_diffrn_reflns_theta_max 66.59
_diffrn_reflns_theta_min 2.61
_exptl_absorpt_coefficient_mu 14.468
_exptl_absorpt_correction_T_max 1.00000
_exptl_absorpt_correction_T_min 0.68844
_exptl_absorpt_correction_type multi-scan
_exptl_absorpt_process_details
;
CrysAlisPro, Agilent Technologies,
Version 1.171.36.20 (release 27-06-2012 CrysAlis171 .NET)
(compiled Jul 11 2012,15:38:31)
Empirical absorption correction using spherical harmonics,
implemented in SCALE3 ABSPACK scaling algorithm.
;
_exptl_crystal_colour Colorless
_exptl_crystal_density_diffrn 1.654
_exptl_crystal_density_method 'not measured'
_exptl_crystal_description Prism
_exptl_crystal_F_000 1952
_exptl_crystal_size_max 0.2653
_exptl_crystal_size_mid 0.2031
_exptl_crystal_size_min 0.1483
_refine_diff_density_max 0.630
_refine_diff_density_min -0.371
_refine_diff_density_rms 0.076
_refine_ls_extinction_method none
_refine_ls_goodness_of_fit_ref 1.072
_refine_ls_hydrogen_treatment constr
_refine_ls_matrix_type full
_refine_ls_number_parameters 873
_refine_ls_number_reflns 14062
_refine_ls_number_restraints 0
_refine_ls_restrained_S_all 1.072
_refine_ls_R_factor_all 0.0321
_refine_ls_R_factor_gt 0.0257
_refine_ls_shift/su_max 0.001
_refine_ls_shift/su_mean 0.000
_refine_ls_structure_factor_coef Fsqd
_refine_ls_weighting_details 'calc w=1/[\s^2^(Fo^2^)+(0.0361P)^2^+2.4386P] where P=(Fo^2^+2Fc^2^)/3'
_refine_ls_weighting_scheme calc
_refine_ls_wR_factor_gt 0.0659
_refine_ls_wR_factor_ref 0.0760
_reflns_number_gt 12415
_reflns_number_total 14062
_reflns_threshold_expression >2sigma(I)
_cod_data_source_file 1000004.cif
_cod_data_source_block PCOD1000004
_cod_depositor_comments
;
The following automatic conversions were performed:

data item '_symmetry_cell_setting' value 'Triclinic' was changed to
'triclinic' in accordance with the built-in table derived from the
CIF Core dictionary named 'cif_core.dic' version 2.4.5 last updated
on 2014-11-21.

Automatic conversion script
Id: cif_fix_values 6909 2019-04-08 15:41:33Z antanas 
;
_cod_original_sg_symbol_H-M P-1
_cod_database_code 7233442

loop_
_symmetry_equiv_pos_as_xyz
'x, y, z'
'-x, -y, -z'

loop_
_atom_site_label
_atom_site_type_symbol
_atom_site_fract_x
_atom_site_fract_y
_atom_site_fract_z
_atom_site_U_iso_or_equiv
_atom_site_adp_type
_atom_site_occupancy
_atom_site_symmetry_multiplicity
_atom_site_calc_flag
_atom_site_refinement_flags
_atom_site_disorder_assembly
_atom_site_disorder_group
I3 I 0.899683(15) 0.258803(15) 0.149453(13) 0.03639(6) Uani 1 1 d . . .
I4 I 0.737537(16) 0.362408(15) 0.351986(13) 0.03758(6) Uani 1 1 d . . .
I1 I 0.670592(15) 0.144571(14) 0.230576(14) 0.03653(6) Uani 1 1 d . . .
I2 I 0.632832(16) 0.408952(15) 0.123132(14) 0.03888(6) Uani 1 1 d . . .
Cu2 Cu 0.62246(4) 0.31525(4) 0.25553(3) 0.04206(13) Uani 1 1 d . . .
Cu3 Cu 0.80710(4) 0.21326(4) 0.28067(3) 0.03906(12) Uani 1 1 d . . .
Cu4 Cu 0.77938(4) 0.39402(4) 0.19959(3) 0.04051(13) Uani 1 1 d . . .
Cu1 Cu 0.73224(4) 0.25195(4) 0.11921(3) 0.04215(13) Uani 1 1 d . . .
P3 P 0.88869(6) 0.12248(6) 0.36169(5) 0.03349(19) Uani 1 1 d . . .
P2 P 0.48701(6) 0.32507(6) 0.31870(6) 0.0366(2) Uani 1 1 d . . .
P4 P 0.82564(6) 0.52501(6) 0.20112(6) 0.0372(2) Uani 1 1 d . . .
P1 P 0.73267(7) 0.19214(7) -0.00015(6) 0.0393(2) Uani 1 1 d . . .
C68 C 0.8635(3) 0.5135(3) 0.0399(3) 0.0509(10) Uani 1 1 d . . .
H68 H 0.8441 0.4582 0.0470 0.061 Uiso 1 1 calc R . .
C2 C 0.8412(3) 0.0404(3) 0.0417(3) 0.0455(9) Uani 1 1 d . . .
H2 H 0.8223 0.0577 0.0942 0.055 Uiso 1 1 calc R . .
C58 C 0.7885(3) 0.1739(2) 0.4989(2) 0.0374(8) Uani 1 1 d . . .
H58 H 0.7873 0.2306 0.4760 0.045 Uiso 1 1 calc R . .
C28 C 0.4707(3) 0.5051(3) 0.3276(3) 0.0560(11) Uani 1 1 d . . .
H28 H 0.5010 0.5013 0.2766 0.067 Uiso 1 1 calc R . .
C74 C 0.9627(3) 0.4577(3) 0.2926(3) 0.0443(9) Uani 1 1 d . . .
H74 H 0.9513 0.4028 0.2756 0.053 Uiso 1 1 calc R . .
C14 C 0.5504(3) 0.2126(3) 0.0097(3) 0.0552(11) Uani 1 1 d . . .
H14 H 0.5551 0.2609 0.0415 0.066 Uiso 1 1 calc R . .
C61 C 0.7359(3) 0.6111(2) 0.2365(2) 0.0426(9) Uani 1 1 d . . .
C56 C 0.7482(2) 0.0813(2) 0.6096(2) 0.0361(8) Uani 1 1 d . . .
C32 C 0.4106(4) 0.4369(3) 0.4417(3) 0.0650(13) Uani 1 1 d . . .
H32 H 0.3977 0.3859 0.4698 0.078 Uiso 1 1 calc R . .
C46 C 1.0063(3) 0.1699(3) 0.4680(3) 0.0448(9) Uani 1 1 d . . .
H46 H 0.9674 0.1514 0.5091 0.054 Uiso 1 1 calc R . .
C54 C 0.8310(2) 0.0202(2) 0.4914(2) 0.0367(8) Uani 1 1 d . . .
H54 H 0.8599 -0.0298 0.4636 0.044 Uiso 1 1 calc R . .
C18 C 0.6171(3) 0.0882(3) -0.0621(2) 0.0463(9) Uani 1 1 d . . .
H18 H 0.6682 0.0495 -0.0808 0.056 Uiso 1 1 calc R . .
C13 C 0.6276(3) 0.1604(3) -0.0199(2) 0.0398(8) Uani 1 1 d . . .
C17 C 0.5357(3) 0.0706(3) -0.0780(2) 0.0477(10) Uani 1 1 d . . .
H17 H 0.5317 0.0204 -0.1076 0.057 Uiso 1 1 calc R . .
C67 C 0.8622(2) 0.5661(3) 0.1040(3) 0.0420(9) Uani 1 1 d . . .
C72 C 0.8906(3) 0.6467(3) 0.0919(3) 0.0541(11) Uani 1 1 d . . .
H72 H 0.8899 0.6843 0.1352 0.065 Uiso 1 1 calc R . .
C42 C 1.0463(3) 0.1894(3) 0.3301(3) 0.0491(10) Uani 1 1 d . . .
H42 H 1.0348 0.1851 0.2763 0.059 Uiso 1 1 calc R . .
C1 C 0.8122(3) 0.0938(3) -0.0218(2) 0.0423(9) Uani 1 1 d . . .
C48 C 0.8751(3) -0.0277(3) 0.2811(3) 0.0477(10) Uani 1 1 d . . .
H48 H 0.8176 0.0013 0.2719 0.057 Uiso 1 1 calc R . .
C27 C 0.4518(3) 0.4301(3) 0.3661(2) 0.0402(8) Uani 1 1 d . . .
C7 C 0.7564(3) 0.2662(3) -0.0824(2) 0.0431(9) Uani 1 1 d . . .
N2 N 0.4344(2) 0.0675(3) 0.5842(2) 0.0530(9) Uani 1 1 d . . .
C76 C 1.0479(3) 0.5388(3) 0.3699(3) 0.0504(10) Uani 1 1 d . . .
C50 C 0.9873(3) -0.1535(3) 0.2636(3) 0.0508(10) Uani 1 1 d . . .
H50 H 1.0070 -0.2098 0.2423 0.061 Uiso 1 1 calc R . .
C33 C 0.4715(3) 0.2448(2) 0.3966(2) 0.0386(8) Uani 1 1 d . . .
C51 C 1.0413(3) -0.1141(3) 0.3068(3) 0.0533(11) Uani 1 1 d . . .
H51 H 1.0984 -0.1440 0.3163 0.064 Uiso 1 1 calc R . .
C45 C 1.0805(3) 0.2043(3) 0.4866(3) 0.0557(11) Uani 1 1 d . . .
H45 H 1.0920 0.2098 0.5403 0.067 Uiso 1 1 calc R . .
C36 C 0.4467(3) 0.1256(3) 0.5235(2) 0.0403(8) Uani 1 1 d . . .
C34 C 0.5413(2) 0.2077(3) 0.4386(2) 0.0382(8) Uani 1 1 d . . .
H34 H 0.5984 0.2222 0.4246 0.046 Uiso 1 1 calc R . .
C38 C 0.3880(3) 0.2207(3) 0.4177(2) 0.0433(9) Uani 1 1 d . . .
H38 H 0.3390 0.2446 0.3890 0.052 Uiso 1 1 calc R . .
C39 C 0.5068(3) 0.0274(3) 0.6285(3) 0.0555(11) Uani 1 1 d . . .
H39A H 0.5582 0.0076 0.5921 0.083 Uiso 1 1 calc R . .
H39B H 0.4894 -0.0227 0.6590 0.083 Uiso 1 1 calc R . .
H39C H 0.5220 0.0701 0.6646 0.083 Uiso 1 1 calc R . .
C5 C 0.8991(3) -0.0095(3) -0.1106(3) 0.0608(12) Uani 1 1 d . . .
H5 H 0.9193 -0.0264 -0.1630 0.073 Uiso 1 1 calc R . .
C52 C 1.0139(3) -0.0310(3) 0.3370(3) 0.0464(9) Uani 1 1 d . . .
H52 H 1.0523 -0.0042 0.3665 0.056 Uiso 1 1 calc R . .
C37 C 0.3762(3) 0.1629(3) 0.4793(3) 0.0456(9) Uani 1 1 d . . .
H37 H 0.3191 0.1479 0.4923 0.055 Uiso 1 1 calc R . .
C69 C 0.8928(3) 0.5398(3) -0.0355(3) 0.0578(11) Uani 1 1 d . . .
H69 H 0.8940 0.5025 -0.0792 0.069 Uiso 1 1 calc R . .
C35 C 0.5302(3) 0.1497(3) 0.5008(2) 0.0435(9) Uani 1 1 d . . .
H35 H 0.5797 0.1257 0.5287 0.052 Uiso 1 1 calc R . .
C20 C 0.3692(4) 0.0399(3) -0.1225(3) 0.0643(13) Uani 1 1 d . . .
H20A H 0.4013 0.0504 -0.1732 0.096 Uiso 1 1 calc R . .
H20B H 0.3070 0.0386 -0.1307 0.096 Uiso 1 1 calc R . .
H20C H 0.3951 -0.0162 -0.1000 0.096 Uiso 1 1 calc R . .
C57 C 0.7478(2) 0.1648(2) 0.5739(2) 0.0378(8) Uani 1 1 d . . .
H57 H 0.7193 0.2151 0.6015 0.045 Uiso 1 1 calc R . .
C55 C 0.7901(3) 0.0093(2) 0.5658(2) 0.0399(8) Uani 1 1 d . . .
H55 H 0.7903 -0.0480 0.5875 0.048 Uiso 1 1 calc R . .
C41 C 0.9887(3) 0.1624(2) 0.3898(3) 0.0420(9) Uani 1 1 d . . .
C49 C 0.9037(3) -0.1105(3) 0.2515(3) 0.0594(12) Uani 1 1 d . . .
H49 H 0.8655 -0.1380 0.2225 0.071 Uiso 1 1 calc R . .
C66 C 0.7208(3) 0.6286(3) 0.3160(3) 0.0567(11) Uani 1 1 d . . .
H66 H 0.7585 0.5972 0.3522 0.068 Uiso 1 1 calc R . .
C3 C 0.8974(3) -0.0374(3) 0.0281(3) 0.0560(11) Uani 1 1 d . . .
H3 H 0.9163 -0.0735 0.0715 0.067 Uiso 1 1 calc R . .
C53 C 0.8311(2) 0.1023(2) 0.4565(2) 0.0337(7) Uani 1 1 d . . .
C22 C 0.4005(3) 0.2335(3) 0.2201(3) 0.0530(11) Uani 1 1 d . . .
H22 H 0.4488 0.1884 0.2267 0.064 Uiso 1 1 calc R . .
C60 C 0.6734(3) 0.1486(3) 0.7293(3) 0.0567(12) Uani 1 1 d . . .
H60A H 0.7215 0.1815 0.7377 0.085 Uiso 1 1 calc R . .
H60B H 0.6470 0.1308 0.7804 0.085 Uiso 1 1 calc R . .
H60C H 0.6282 0.1855 0.7007 0.085 Uiso 1 1 calc R . .
C75 C 1.0279(3) 0.4594(3) 0.3433(3) 0.0552(11) Uani 1 1 d . . .
H75 H 1.0600 0.4059 0.3606 0.066 Uiso 1 1 calc R . .
N3 N 0.7077(3) 0.0723(2) 0.6838(2) 0.0500(9) Uani 1 1 d . . .
N1 N 0.3756(3) 0.1093(3) -0.0687(2) 0.0560(9) Uani 1 1 d . . .
C16 C 0.4579(3) 0.1249(3) -0.0515(2) 0.0455(9) Uani 1 1 d . . .
C21 C 0.3978(3) 0.3132(3) 0.2565(2) 0.0421(9) Uani 1 1 d . . .
C73 C 0.9132(3) 0.5334(2) 0.2655(2) 0.0406(8) Uani 1 1 d . . .
C59 C 0.7118(4) -0.0127(3) 0.7218(3) 0.0595(12) Uani 1 1 d . . .
H59A H 0.6877 -0.0523 0.6882 0.089 Uiso 1 1 calc R . .
H59B H 0.6771 -0.0073 0.7728 0.089 Uiso 1 1 calc R . .
H59C H 0.7734 -0.0361 0.7301 0.089 Uiso 1 1 calc R . .
C47 C 0.9301(2) 0.0129(2) 0.3241(2) 0.0355(8) Uani 1 1 d . . .
C78 C 0.9317(3) 0.6125(3) 0.2920(3) 0.0459(9) Uani 1 1 d . . .
H78 H 0.8985 0.6655 0.2748 0.055 Uiso 1 1 calc R . .
C71 C 0.9199(3) 0.6726(3) 0.0173(3) 0.0605(12) Uani 1 1 d . . .
H71 H 0.9402 0.7275 0.0100 0.073 Uiso 1 1 calc R . .
C23 C 0.3335(3) 0.2190(3) 0.1741(3) 0.0554(11) Uani 1 1 d . . .
H23 H 0.3353 0.1634 0.1512 0.066 Uiso 1 1 calc R . .
N4 N 1.1135(3) 0.5416(3) 0.4194(3) 0.0730(13) Uani 1 1 d . . .
C77 C 0.9972(3) 0.6155(3) 0.3427(3) 0.0503(10) Uani 1 1 d . . .
H77 H 1.0083 0.6706 0.3594 0.060 Uiso 1 1 calc R . .
C6 C 0.8433(3) 0.0679(3) -0.0978(3) 0.0560(11) Uani 1 1 d . . .
H6 H 0.8259 0.1043 -0.1415 0.067 Uiso 1 1 calc R . .
C44 C 1.1374(3) 0.2305(3) 0.4270(4) 0.0608(13) Uani 1 1 d . . .
H44 H 1.1882 0.2540 0.4396 0.073 Uiso 1 1 calc R . .
C62 C 0.6779(3) 0.6541(3) 0.1848(3) 0.0579(12) Uani 1 1 d . . .
H62 H 0.6853 0.6404 0.1303 0.069 Uiso 1 1 calc R . .
C19 C 0.2958(3) 0.1614(4) -0.0383(3) 0.0662(14) Uani 1 1 d . . .
H19A H 0.2911 0.1569 0.0194 0.099 Uiso 1 1 calc R . .
H19B H 0.2451 0.1405 -0.0590 0.099 Uiso 1 1 calc R . .
H19C H 0.2965 0.2225 -0.0545 0.099 Uiso 1 1 calc R . .
C43 C 1.1212(3) 0.2227(3) 0.3496(3) 0.0594(13) Uani 1 1 d . . .
H43 H 1.1611 0.2402 0.3089 0.071 Uiso 1 1 calc R . .
C70 C 0.9199(3) 0.6201(3) -0.0460(3) 0.0584(12) Uani 1 1 d . . .
H70 H 0.9388 0.6391 -0.0973 0.070 Uiso 1 1 calc R . .
C15 C 0.4676(3) 0.1964(3) -0.0058(3) 0.0545(11) Uani 1 1 d . . .
H15 H 0.4167 0.2341 0.0146 0.065 Uiso 1 1 calc R . .
C12 C 0.8421(3) 0.2869(3) -0.0941(3) 0.0564(11) Uani 1 1 d . . .
H12 H 0.8864 0.2612 -0.0611 0.068 Uiso 1 1 calc R . .
C8 C 0.6937(4) 0.3060(3) -0.1289(3) 0.0596(12) Uani 1 1 d . . .
H8 H 0.6351 0.2933 -0.1210 0.072 Uiso 1 1 calc R . .
C11 C 0.8624(4) 0.3447(3) -0.1537(3) 0.0638(13) Uani 1 1 d . . .
H11 H 0.9209 0.3579 -0.1618 0.077 Uiso 1 1 calc R . .
C4 C 0.9260(3) -0.0628(3) -0.0477(3) 0.0635(14) Uani 1 1 d . . .
H4 H 0.9639 -0.1166 -0.0567 0.076 Uiso 1 1 calc R . .
C26 C 0.3274(4) 0.3772(3) 0.2446(3) 0.0711(15) Uani 1 1 d . . .
H26 H 0.3236 0.4322 0.2691 0.085 Uiso 1 1 calc R . .
C10 C 0.7989(4) 0.3830(3) -0.2015(3) 0.0718(15) Uani 1 1 d . . .
H10 H 0.8134 0.4216 -0.2432 0.086 Uiso 1 1 calc R . .
C29 C 0.4459(4) 0.5865(3) 0.3625(4) 0.0675(14) Uani 1 1 d . . .
H29 H 0.4574 0.6381 0.3347 0.081 Uiso 1 1 calc R . .
C24 C 0.2656(4) 0.2832(4) 0.1617(3) 0.0670(14) Uani 1 1 d . . .
H24 H 0.2210 0.2737 0.1287 0.080 Uiso 1 1 calc R . .
C64 C 0.5971(4) 0.7359(3) 0.2919(4) 0.0703(15) Uani 1 1 d . . .
H64 H 0.5507 0.7800 0.3105 0.084 Uiso 1 1 calc R . .
C63 C 0.6091(3) 0.7169(4) 0.2125(3) 0.0692(14) Uani 1 1 d . . .
H63 H 0.5702 0.7471 0.1767 0.083 Uiso 1 1 calc R . .
C30 C 0.4049(4) 0.5918(4) 0.4372(4) 0.0724(16) Uani 1 1 d . . .
H30 H 0.3880 0.6470 0.4615 0.087 Uiso 1 1 calc R . .
C80 C 1.1529(4) 0.4626(4) 0.4592(4) 0.0802(18) Uani 1 1 d . . .
H80A H 1.1062 0.4345 0.4873 0.120 Uiso 1 1 calc R . .
H80B H 1.1929 0.4776 0.4971 0.120 Uiso 1 1 calc R . .
H80C H 1.1860 0.4224 0.4202 0.120 Uiso 1 1 calc R . .
C40 C 0.3469(3) 0.0517(4) 0.6109(3) 0.0725(16) Uani 1 1 d . . .
H40A H 0.3101 0.1071 0.6255 0.109 Uiso 1 1 calc R . .
H40B H 0.3501 0.0121 0.6569 0.109 Uiso 1 1 calc R . .
H40C H 0.3210 0.0250 0.5685 0.109 Uiso 1 1 calc R . .
C9 C 0.7141(4) 0.3651(4) -0.1881(4) 0.0744(15) Uani 1 1 d . . .
H9 H 0.6692 0.3931 -0.2195 0.089 Uiso 1 1 calc R . .
C65 C 0.6519(4) 0.6910(4) 0.3440(4) 0.0707(14) Uani 1 1 d . . .
H65 H 0.6426 0.7027 0.3989 0.085 Uiso 1 1 calc R . .
C79 C 1.1317(4) 0.6231(4) 0.4473(4) 0.086(2) Uani 1 1 d . . .
H79A H 1.1400 0.6627 0.4023 0.129 Uiso 1 1 calc R . .
H79B H 1.1855 0.6129 0.4757 0.129 Uiso 1 1 calc R . .
H79C H 1.0820 0.6495 0.4828 0.129 Uiso 1 1 calc R . .
C31 C 0.3884(4) 0.5175(4) 0.4763(4) 0.0825(18) Uani 1 1 d . . .
H31 H 0.3610 0.5213 0.5285 0.099 Uiso 1 1 calc R . .
C25 C 0.2618(4) 0.3624(4) 0.1971(4) 0.090(2) Uani 1 1 d . . .
H25 H 0.2138 0.4074 0.1891 0.108 Uiso 1 1 calc R . .

loop_
_atom_site_aniso_label
_atom_site_aniso_U_11
_atom_site_aniso_U_22
_atom_site_aniso_U_33
_atom_site_aniso_U_23
_atom_site_aniso_U_13
_atom_site_aniso_U_12
I3 0.03496(12) 0.03817(12) 0.03500(12) 0.00001(9) 0.00373(9) -0.00557(9)
I4 0.04567(13) 0.03467(11) 0.03118(12) -0.00157(9) -0.00077(9) -0.00306(10)
I1 0.03706(12) 0.03256(11) 0.03969(13) -0.00182(9) -0.00089(9) -0.00518(9)
I2 0.04182(13) 0.03718(12) 0.03743(13) 0.00142(9) -0.00594(9) -0.00416(10)
Cu2 0.0406(3) 0.0407(3) 0.0427(3) -0.0007(2) 0.0054(2) -0.0035(2)
Cu3 0.0401(3) 0.0390(3) 0.0369(3) 0.0019(2) -0.0019(2) -0.0029(2)
Cu4 0.0465(3) 0.0362(3) 0.0400(3) -0.0001(2) -0.0022(2) -0.0103(2)
Cu1 0.0442(3) 0.0447(3) 0.0373(3) -0.0073(2) -0.0020(2) -0.0053(3)
P3 0.0325(4) 0.0334(4) 0.0340(5) 0.0011(4) -0.0012(3) -0.0041(4)
P2 0.0356(5) 0.0370(5) 0.0351(5) -0.0007(4) 0.0018(4) -0.0014(4)
P4 0.0394(5) 0.0329(4) 0.0402(5) 0.0023(4) -0.0051(4) -0.0072(4)
P1 0.0385(5) 0.0424(5) 0.0363(5) -0.0080(4) -0.0013(4) -0.0032(4)
C68 0.059(3) 0.049(2) 0.047(2) 0.0079(19) -0.007(2) -0.016(2)
C2 0.039(2) 0.045(2) 0.052(2) -0.0058(19) 0.0066(17) -0.0084(18)
C58 0.043(2) 0.0313(17) 0.038(2) 0.0028(15) -0.0017(16) -0.0055(15)
C28 0.069(3) 0.041(2) 0.054(3) -0.002(2) 0.005(2) -0.001(2)
C74 0.043(2) 0.0355(19) 0.056(3) -0.0001(18) -0.0166(18) -0.0042(17)
C14 0.046(2) 0.057(3) 0.064(3) -0.025(2) -0.003(2) -0.008(2)
C61 0.045(2) 0.0342(19) 0.049(2) 0.0005(17) -0.0013(17) -0.0078(17)
C56 0.0313(18) 0.0399(19) 0.038(2) 0.0028(16) -0.0055(15) -0.0073(15)
C32 0.082(4) 0.054(3) 0.056(3) -0.014(2) 0.015(3) -0.006(3)
C46 0.038(2) 0.045(2) 0.052(2) -0.0021(18) -0.0108(18) -0.0018(17)
C54 0.0369(19) 0.0331(18) 0.041(2) -0.0016(15) -0.0046(15) -0.0064(15)
C18 0.056(3) 0.042(2) 0.040(2) -0.0055(17) 0.0059(18) -0.0090(19)
C13 0.041(2) 0.047(2) 0.0320(19) -0.0017(16) -0.0089(15) -0.0055(17)
C17 0.058(3) 0.043(2) 0.044(2) -0.0082(18) -0.0026(19) -0.016(2)
C67 0.0269(18) 0.042(2) 0.057(2) 0.0071(18) -0.0040(16) -0.0045(16)
C72 0.062(3) 0.051(2) 0.051(3) 0.005(2) 0.001(2) -0.019(2)
C42 0.038(2) 0.050(2) 0.057(3) 0.015(2) -0.0047(18) -0.0015(18)
C1 0.038(2) 0.045(2) 0.044(2) -0.0078(17) 0.0019(16) -0.0061(17)
C48 0.045(2) 0.038(2) 0.060(3) -0.0027(19) -0.0161(19) 0.0005(17)
C27 0.036(2) 0.041(2) 0.043(2) -0.0046(17) -0.0016(16) -0.0013(16)
C7 0.046(2) 0.044(2) 0.038(2) -0.0096(17) 0.0025(17) -0.0023(18)
N2 0.046(2) 0.060(2) 0.057(2) 0.0208(18) -0.0153(17) -0.0171(17)
C76 0.055(3) 0.044(2) 0.055(3) -0.0007(19) -0.019(2) -0.0091(19)
C50 0.063(3) 0.036(2) 0.051(3) -0.0047(18) 0.001(2) -0.0025(19)
C33 0.040(2) 0.0392(19) 0.036(2) -0.0011(16) 0.0018(15) -0.0060(16)
C51 0.047(2) 0.045(2) 0.064(3) -0.003(2) 0.001(2) 0.0045(19)
C45 0.049(3) 0.047(2) 0.072(3) -0.012(2) -0.018(2) -0.003(2)
C36 0.040(2) 0.041(2) 0.041(2) 0.0051(17) -0.0113(16) -0.0091(17)
C34 0.0282(18) 0.044(2) 0.043(2) -0.0039(17) 0.0002(15) -0.0078(16)
C38 0.0321(19) 0.052(2) 0.045(2) 0.0042(18) -0.0039(16) -0.0065(17)
C39 0.068(3) 0.047(2) 0.052(3) 0.009(2) -0.014(2) -0.009(2)
C5 0.059(3) 0.065(3) 0.054(3) -0.018(2) 0.015(2) 0.001(2)
C52 0.042(2) 0.044(2) 0.052(2) -0.0033(18) -0.0065(18) -0.0009(18)
C37 0.035(2) 0.054(2) 0.049(2) 0.0045(19) -0.0008(17) -0.0156(18)
C69 0.057(3) 0.073(3) 0.044(2) 0.006(2) -0.005(2) -0.014(2)
C35 0.038(2) 0.045(2) 0.048(2) -0.0004(18) -0.0047(17) -0.0077(17)
C20 0.072(3) 0.070(3) 0.059(3) -0.014(2) -0.005(2) -0.033(3)
C57 0.0371(19) 0.0374(19) 0.037(2) -0.0018(15) 0.0018(15) -0.0006(16)
C55 0.044(2) 0.0366(19) 0.040(2) 0.0062(16) -0.0060(16) -0.0094(16)
C41 0.036(2) 0.0308(18) 0.058(3) 0.0017(17) -0.0011(17) -0.0041(15)
C49 0.070(3) 0.042(2) 0.068(3) -0.012(2) -0.019(2) -0.003(2)
C66 0.062(3) 0.052(3) 0.055(3) -0.002(2) -0.002(2) -0.002(2)
C3 0.046(2) 0.046(2) 0.073(3) 0.001(2) 0.007(2) -0.004(2)
C53 0.0301(18) 0.0386(18) 0.0331(19) 0.0001(15) -0.0023(14) -0.0073(15)
C22 0.059(3) 0.048(2) 0.052(3) -0.001(2) -0.012(2) -0.006(2)
C60 0.065(3) 0.058(3) 0.043(2) -0.002(2) 0.016(2) -0.004(2)
C75 0.059(3) 0.035(2) 0.072(3) -0.003(2) -0.016(2) -0.0044(19)
N3 0.059(2) 0.0459(19) 0.0418(19) 0.0037(15) 0.0133(16) -0.0075(17)
N1 0.049(2) 0.061(2) 0.063(2) -0.0143(19) -0.0094(17) -0.0189(18)
C16 0.056(2) 0.048(2) 0.036(2) -0.0005(17) -0.0059(18) -0.018(2)
C21 0.044(2) 0.047(2) 0.035(2) 0.0018(17) 0.0012(16) -0.0056(18)
C73 0.044(2) 0.0344(18) 0.044(2) 0.0000(16) -0.0058(17) -0.0071(16)
C59 0.074(3) 0.053(3) 0.049(3) 0.009(2) 0.008(2) -0.009(2)
C47 0.0381(19) 0.0344(18) 0.0319(19) 0.0020(15) 0.0023(15) -0.0023(15)
C78 0.049(2) 0.037(2) 0.053(2) 0.0041(18) -0.0160(19) -0.0054(18)
C71 0.059(3) 0.056(3) 0.070(3) 0.018(2) -0.005(2) -0.023(2)
C23 0.064(3) 0.057(3) 0.049(3) 0.000(2) -0.019(2) -0.011(2)
N4 0.083(3) 0.047(2) 0.097(3) -0.001(2) -0.051(3) -0.011(2)
C77 0.063(3) 0.034(2) 0.057(3) 0.0002(18) -0.012(2) -0.0120(19)
C6 0.060(3) 0.057(3) 0.048(3) -0.014(2) 0.008(2) -0.004(2)
C44 0.039(2) 0.034(2) 0.111(4) -0.002(2) -0.015(3) -0.0023(18)
C62 0.044(2) 0.059(3) 0.067(3) 0.004(2) -0.001(2) 0.001(2)
C19 0.050(3) 0.081(4) 0.073(3) -0.016(3) -0.006(2) -0.024(3)
C43 0.038(2) 0.047(2) 0.092(4) 0.014(2) -0.001(2) -0.0077(19)
C70 0.046(2) 0.078(3) 0.052(3) 0.022(2) -0.006(2) -0.016(2)
C15 0.046(2) 0.059(3) 0.060(3) -0.020(2) -0.002(2) -0.012(2)
C12 0.053(3) 0.066(3) 0.047(3) 0.004(2) 0.005(2) -0.006(2)
C8 0.066(3) 0.054(3) 0.060(3) 0.004(2) -0.010(2) -0.011(2)
C11 0.062(3) 0.059(3) 0.067(3) -0.003(2) 0.016(2) -0.006(2)
C4 0.045(3) 0.049(3) 0.093(4) -0.018(3) 0.013(2) -0.003(2)
C26 0.074(3) 0.056(3) 0.082(4) -0.009(3) -0.039(3) 0.012(3)
C10 0.101(4) 0.046(3) 0.064(3) 0.005(2) 0.012(3) -0.010(3)
C29 0.071(3) 0.043(2) 0.087(4) -0.007(2) -0.010(3) -0.001(2)
C24 0.063(3) 0.081(4) 0.060(3) -0.004(3) -0.029(2) -0.008(3)
C64 0.059(3) 0.054(3) 0.090(4) -0.004(3) 0.006(3) 0.008(2)
C63 0.057(3) 0.067(3) 0.077(4) 0.020(3) -0.013(3) 0.011(3)
C30 0.066(3) 0.058(3) 0.091(4) -0.033(3) -0.015(3) 0.011(3)
C80 0.078(4) 0.061(3) 0.109(5) 0.006(3) -0.052(4) -0.011(3)
C40 0.063(3) 0.087(4) 0.072(4) 0.039(3) -0.014(3) -0.029(3)
C9 0.093(4) 0.056(3) 0.074(4) 0.015(3) -0.020(3) -0.009(3)
C65 0.076(4) 0.062(3) 0.070(4) -0.017(3) 0.010(3) -0.003(3)
C79 0.101(5) 0.057(3) 0.106(5) -0.016(3) -0.064(4) -0.002(3)
C31 0.093(4) 0.073(4) 0.075(4) -0.029(3) 0.014(3) 0.004(3)
C25 0.094(5) 0.073(4) 0.101(5) -0.012(3) -0.060(4) 0.021(3)

loop_
_atom_type_symbol
_atom_type_description
_atom_type_scat_dispersion_real
_atom_type_scat_dispersion_imag
_atom_type_scat_source
C C 0.0181 0.0091 'International Tables Vol C Tables 4.2.6.8 and 6.1.1.4'
H H 0.0000 0.0000 'International Tables Vol C Tables 4.2.6.8 and 6.1.1.4'
Cu Cu -1.9646 0.5888 'International Tables Vol C Tables 4.2.6.8 and 6.1.1.4'
I I -0.3257 6.8362 'International Tables Vol C Tables 4.2.6.8 and 6.1.1.4'
N N 0.0311 0.0180 'International Tables Vol C Tables 4.2.6.8 and 6.1.1.4'
P P 0.2955 0.4335 'International Tables Vol C Tables 4.2.6.8 and 6.1.1.4'

loop_
_geom_angle_atom_site_label_1
_geom_angle_atom_site_label_2
_geom_angle_atom_site_label_3
_geom_angle
_geom_angle_site_symmetry_1
_geom_angle_site_symmetry_3
Cu1 I3 Cu4 63.825(18) . .
Cu1 I3 Cu3 69.726(18) . .
Cu4 I3 Cu3 69.816(18) . .
Cu4 I4 Cu3 70.211(18) . .
Cu4 I4 Cu2 66.603(18) . .
Cu3 I4 Cu2 70.139(18) . .
Cu2 I1 Cu3 70.165(18) . .
Cu2 I1 Cu1 64.387(18) . .
Cu3 I1 Cu1 69.352(18) . .
Cu2 I2 Cu4 67.291(18) . .
Cu2 I2 Cu1 65.048(18) . .
Cu4 I2 Cu1 64.265(18) . .
P2 Cu2 I2 115.48(3) . .
P2 Cu2 I1 104.33(3) . .
I2 Cu2 I1 112.04(2) . .
P2 Cu2 I4 110.14(3) . .
I2 Cu2 I4 108.03(2) . .
I1 Cu2 I4 106.46(2) . .
P2 Cu2 Cu1 145.61(4) . .
I2 Cu2 Cu1 57.726(17) . .
I1 Cu2 Cu1 58.253(17) . .
I4 Cu2 Cu1 103.55(2) . .
P2 Cu2 Cu4 150.86(4) . .
I2 Cu2 Cu4 56.544(16) . .
I1 Cu2 Cu4 104.40(2) . .
I4 Cu2 Cu4 56.296(17) . .
Cu1 Cu2 Cu4 58.450(19) . .
P3 Cu3 I4 111.48(3) . .
P3 Cu3 I3 113.43(3) . .
I4 Cu3 I3 106.18(2) . .
P3 Cu3 I1 113.05(3) . .
I4 Cu3 I1 106.38(2) . .
I3 Cu3 I1 105.78(2) . .
P4 Cu4 I2 109.31(3) . .
P4 Cu4 I4 102.97(3) . .
I2 Cu4 I4 108.42(2) . .
P4 Cu4 I3 116.63(3) . .
I2 Cu4 I3 112.40(2) . .
I4 Cu4 I3 106.37(2) . .
P4 Cu4 Cu1 151.93(4) . .
I2 Cu4 Cu1 57.920(17) . .
I4 Cu4 Cu1 104.86(2) . .
I3 Cu4 Cu1 58.049(17) . .
P4 Cu4 Cu2 138.18(4) . .
I2 Cu4 Cu2 56.165(17) . .
I4 Cu4 Cu2 57.102(17) . .
I3 Cu4 Cu2 104.73(2) . .
Cu1 Cu4 Cu2 59.266(19) . .
P1 Cu1 I2 110.18(3) . .
P1 Cu1 I3 108.51(3) . .
I2 Cu1 I3 112.37(2) . .
P1 Cu1 I1 109.01(3) . .
I2 Cu1 I1 110.74(2) . .
I3 Cu1 I1 105.89(2) . .
P1 Cu1 Cu4 144.15(4) . .
I2 Cu1 Cu4 57.815(17) . .
I3 Cu1 Cu4 58.126(17) . .
I1 Cu1 Cu4 106.75(2) . .
P1 Cu1 Cu2 144.19(4) . .
I2 Cu1 Cu2 57.226(17) . .
I3 Cu1 Cu2 107.17(2) . .
I1 Cu1 Cu2 57.360(17) . .
Cu4 Cu1 Cu2 62.28(2) . .
C53 P3 C47 104.01(17) . .
C53 P3 C41 102.97(18) . .
C47 P3 C41 103.74(17) . .
C53 P3 Cu3 114.07(12) . .
C47 P3 Cu3 116.00(13) . .
C41 P3 Cu3 114.52(13) . .
C33 P2 C27 104.38(18) . .
C33 P2 C21 101.64(18) . .
C27 P2 C21 104.34(18) . .
C33 P2 Cu2 116.86(13) . .
C27 P2 Cu2 112.71(13) . .
C21 P2 Cu2 115.37(13) . .
C73 P4 C67 106.37(18) . .
C73 P4 C61 103.63(19) . .
C67 P4 C61 103.41(18) . .
C73 P4 Cu4 116.09(13) . .
C67 P4 Cu4 114.48(14) . .
C61 P4 Cu4 111.57(13) . .
C13 P1 C1 103.68(18) . .
C13 P1 C7 104.18(19) . .
C1 P1 C7 103.08(18) . .
C13 P1 Cu1 113.75(13) . .
C1 P1 Cu1 117.29(14) . .
C7 P1 Cu1 113.37(13) . .
C67 C68 C69 121.2(4) . .
C3 C2 C1 120.3(4) . .
C53 C58 C57 121.8(3) . .
C27 C28 C29 120.8(5) . .
C75 C74 C73 122.0(4) . .
C15 C14 C13 122.2(4) . .
C66 C61 C62 118.9(4) . .
C66 C61 P4 120.3(3) . .
C62 C61 P4 120.6(3) . .
N3 C56 C55 122.2(3) . .
N3 C56 C57 120.6(3) . .
C55 C56 C57 117.2(3) . .
C31 C32 C27 120.2(5) . .
C41 C46 C45 120.5(4) . .
C55 C54 C53 121.7(4) . .
C17 C18 C13 122.2(4) . .
C18 C13 C14 116.6(4) . .
C18 C13 P1 125.4(3) . .
C14 C13 P1 118.0(3) . .
C18 C17 C16 121.6(4) . .
C68 C67 C72 118.3(4) . .
C68 C67 P4 118.2(3) . .
C72 C67 P4 123.5(3) . .
C71 C72 C67 120.6(5) . .
C41 C42 C43 119.6(5) . .
C6 C1 C2 118.4(4) . .
C6 C1 P1 123.5(4) . .
C2 C1 P1 118.1(3) . .
C49 C48 C47 120.2(4) . .
C28 C27 C32 118.4(4) . .
C28 C27 P2 119.2(3) . .
C32 C27 P2 122.3(3) . .
C8 C7 C12 118.6(4) . .
C8 C7 P1 123.2(4) . .
C12 C7 P1 118.1(3) . .
C36 N2 C40 120.5(4) . .
C36 N2 C39 121.5(4) . .
C40 N2 C39 117.7(4) . .
N4 C76 C75 122.0(4) . .
N4 C76 C77 121.5(4) . .
C75 C76 C77 116.5(4) . .
C51 C50 C49 119.2(4) . .
C34 C33 C38 117.9(4) . .
C34 C33 P2 120.6(3) . .
C38 C33 P2 121.5(3) . .
C50 C51 C52 121.0(4) . .
C44 C45 C46 119.8(5) . .
N2 C36 C37 121.2(4) . .
N2 C36 C35 122.2(4) . .
C37 C36 C35 116.6(4) . .
C33 C34 C35 121.7(3) . .
C37 C38 C33 120.9(4) . .
C6 C5 C4 120.4(4) . .
C47 C52 C51 119.9(4) . .
C38 C37 C36 121.7(4) . .
C70 C69 C68 119.4(5) . .
C34 C35 C36 121.2(4) . .
C58 C57 C56 120.6(3) . .
C54 C55 C56 121.1(3) . .
C46 C41 C42 119.3(4) . .
C46 C41 P3 122.4(3) . .
C42 C41 P3 118.2(3) . .
C50 C49 C48 120.8(4) . .
C61 C66 C65 121.1(5) . .
C4 C3 C2 120.5(5) . .
C58 C53 C54 117.6(3) . .
C58 C53 P3 118.0(3) . .
C54 C53 P3 124.3(3) . .
C21 C22 C23 120.9(4) . .
C74 C75 C76 121.4(4) . .
C56 N3 C60 119.9(3) . .
C56 N3 C59 120.5(4) . .
C60 N3 C59 118.8(4) . .
C16 N1 C19 122.6(4) . .
C16 N1 C20 119.1(4) . .
C19 N1 C20 118.3(4) . .
N1 C16 C17 122.2(4) . .
N1 C16 C15 121.1(4) . .
C17 C16 C15 116.7(4) . .
C26 C21 C22 117.8(4) . .
C26 C21 P2 124.4(3) . .
C22 C21 P2 117.8(3) . .
C74 C73 C78 117.4(4) . .
C74 C73 P4 119.1(3) . .
C78 C73 P4 123.5(3) . .
C48 C47 C52 119.0(4) . .
C48 C47 P3 118.3(3) . .
C52 C47 P3 122.7(3) . .
C77 C78 C73 121.4(4) . .
C70 C71 C72 120.5(4) . .
C24 C23 C22 120.5(5) . .
C76 N4 C79 121.2(4) . .
C76 N4 C80 120.4(4) . .
C79 N4 C80 117.0(4) . .
C78 C77 C76 121.4(4) . .
C5 C6 C1 120.9(5) . .
C43 C44 C45 120.3(4) . .
C63 C62 C61 120.0(5) . .
C44 C43 C42 120.6(5) . .
C71 C70 C69 120.0(4) . .
C14 C15 C16 120.7(4) . .
C11 C12 C7 120.2(5) . .
C7 C8 C9 121.1(5) . .
C10 C11 C12 120.6(5) . .
C3 C4 C5 119.5(4) . .
C21 C26 C25 120.7(5) . .
C9 C10 C11 119.3(5) . .
C30 C29 C28 119.7(5) . .
C23 C24 C25 119.4(5) . .
C65 C64 C63 120.1(5) . .
C64 C63 C62 120.2(5) . .
C31 C30 C29 119.6(5) . .
C10 C9 C8 120.3(5) . .
C64 C65 C66 119.5(5) . .
C30 C31 C32 121.2(6) . .
C24 C25 C26 120.6(5) . .

loop_
_geom_bond_atom_site_label_1
_geom_bond_atom_site_label_2
_geom_bond_distance
_geom_bond_site_symmetry_2
I3 Cu1 2.6804(6) .
I3 Cu4 2.6826(6) .
I3 Cu3 2.6859(6) .
I4 Cu4 2.6695(6) .
I4 Cu3 2.6726(6) .
I4 Cu2 2.6943(7) .
I1 Cu2 2.6703(6) .
I1 Cu3 2.6949(6) .
I1 Cu1 2.6966(6) .
I2 Cu2 2.6518(6) .
I2 Cu4 2.6635(6) .
I2 Cu1 2.6666(6) .
Cu2 P2 2.2505(11) .
Cu2 Cu1 2.8595(8) .
Cu2 Cu4 2.9450(8) .
Cu3 P3 2.2525(11) .
Cu4 P4 2.2509(11) .
Cu4 Cu1 2.8350(8) .
Cu1 P1 2.2520(11) .
P3 C53 1.820(4) .
P3 C47 1.833(4) .
P3 C41 1.841(4) .
P2 C33 1.819(4) .
P2 C27 1.822(4) .
P2 C21 1.829(4) .
P4 C73 1.822(4) .
P4 C67 1.831(4) .
P4 C61 1.842(4) .
P1 C13 1.815(4) .
P1 C1 1.828(4) .
P1 C7 1.833(4) .
C68 C67 1.375(6) .
C68 C69 1.395(6) .
C2 C3 1.384(6) .
C2 C1 1.399(6) .
C58 C53 1.387(5) .
C58 C57 1.389(5) .
C28 C27 1.376(6) .
C28 C29 1.396(7) .
C74 C75 1.375(6) .
C74 C73 1.386(5) .
C14 C15 1.380(6) .
C14 C13 1.396(6) .
C61 C66 1.381(6) .
C61 C62 1.385(6) .
C56 N3 1.374(5) .
C56 C55 1.402(5) .
C56 C57 1.412(5) .
C32 C31 1.378(7) .
C32 C27 1.387(6) .
C46 C41 1.389(6) .
C46 C45 1.391(6) .
C54 C55 1.385(5) .
C54 C53 1.389(5) .
C18 C17 1.369(6) .
C18 C13 1.381(6) .
C17 C16 1.403(6) .
C67 C72 1.389(6) .
C72 C71 1.380(7) .
C42 C41 1.393(6) .
C42 C43 1.396(6) .
C1 C6 1.390(6) .
C48 C49 1.385(6) .
C48 C47 1.389(6) .
C7 C8 1.359(6) .
C7 C12 1.400(6) .
N2 C36 1.372(5) .
N2 C40 1.438(6) .
N2 C39 1.445(5) .
C76 N4 1.368(6) .
C76 C75 1.407(6) .
C76 C77 1.407(6) .
C50 C51 1.369(7) .
C50 C49 1.381(7) .
C33 C34 1.378(5) .
C33 C38 1.406(5) .
C51 C52 1.391(6) .
C45 C44 1.379(7) .
C36 C37 1.407(6) .
C36 C35 1.412(6) .
C34 C35 1.385(6) .
C38 C37 1.378(6) .
C5 C6 1.375(7) .
C5 C4 1.385(8) .
C52 C47 1.392(5) .
C69 C70 1.374(7) .
C20 N1 1.449(6) .
C66 C65 1.384(7) .
C3 C4 1.376(7) .
C22 C21 1.389(6) .
C22 C23 1.387(6) .
C60 N3 1.438(6) .
N3 C59 1.446(6) .
N1 C16 1.377(6) .
N1 C19 1.429(6) .
C16 C15 1.402(6) .
C21 C26 1.375(6) .
C73 C78 1.392(5) .
C78 C77 1.382(6) .
C71 C70 1.367(7) .
C23 C24 1.353(7) .
N4 C79 1.435(6) .
N4 C80 1.455(6) .
C44 C43 1.369(8) .
C62 C63 1.385(7) .
C12 C11 1.382(7) .
C8 C9 1.391(7) .
C11 C10 1.373(8) .
C26 C25 1.388(7) .
C10 C9 1.373(8) .
C29 C30 1.371(8) .
C24 C25 1.371(8) .
C64 C65 1.372(8) .
C64 C63 1.381(8) .
C30 C31 1.360(9) .
